data_7037199
loop_
_publ_author_name
'Everett, Matthew'
'Jolleys, Andrew'
'Levason, William'
'Light, Mark E.'
'Pugh, David'
'Reid, Gillian'

_publ_section_title
;
 Cationic aza-macrocyclic complexes of germanium(ii) and silicon(iv).
;
_journal_issue 48
_journal_name_full 'Dalton transactions (Cambridge, England : 2003)'
_journal_page_first 20898
_journal_page_last 20905
_journal_paper_doi 10.1039/c5dt03941j
_journal_volume 44
_journal_year 2015
_chemical_formula_moiety 'C9 H21 Ge N3, 2(C F3 O3 S), C2 H3 N'
_chemical_formula_sum 'C13 H24 F6 Ge N4 O6 S2'
_chemical_formula_weight 583.07
_chemical_name_systematic
;
 ?
;
_space_group_crystal_system monoclinic
_space_group_IT_number 14
_space_group_name_Hall '-P 2yn'
_space_group_name_H-M_alt 'P 1 21/n 1'
_symmetry_space_group_name_Hall '-P 2yn'
_symmetry_space_group_name_H-M 'P 1 21/n 1'
_atom_sites_solution_hydrogens geom
_audit_creation_method SHELXL-2013
_audit_update_record
;
2015-10-07 deposited with the CCDC.
2015-11-06 downloaded from the CCDC.
;
_cell_angle_alpha 90.00
_cell_angle_beta 97.495(5)
_cell_angle_gamma 90.00
_cell_formula_units_Z 4
_cell_length_a 13.541(5)
_cell_length_b 8.543(5)
_cell_length_c 19.620(5)
_cell_measurement_reflns_used 8782
_cell_measurement_temperature 100(2)
_cell_measurement_theta_max 27.5
_cell_measurement_theta_min 3.0
_cell_volume 2250.3(17)
_computing_cell_refinement
;
CrystalClear-SM Expert 2.0 r11 (Rigaku, 2011)
;
_computing_data_collection
;
CrystalClear-SM Expert 2.0 r11 (Rigaku, 2011)
;
_computing_data_reduction
;
CrystalClear-SM Expert 2.0 r11 (Rigaku, 2011)
;
_computing_molecular_graphics 'ORTEP-III (Farrugia, 1997)'
_computing_publication_material 'PLATON (Spek, 2003), WinGX (Farrugia, 1999) and enCIFer (Allen et al., 2004).'
_computing_structure_refinement 'SHELXL-2013 (Sheldrick, 2013)'
_computing_structure_solution 'SHELXS-2013 (Sheldrick, 2013)'
_diffrn_ambient_temperature 100(2)
_diffrn_detector 'CCD plate'
_diffrn_detector_area_resol_mean 28.5714
_diffrn_detector_type 'Rigaku HG Saturn724+ (2x2 bin mode)'
_diffrn_measured_fraction_theta_full 0.991
_diffrn_measured_fraction_theta_max 0.993
_diffrn_measurement_device 'four-circle \k diffractometer'
_diffrn_measurement_device_type 'Rigaku AFC12 (Right)'
_diffrn_measurement_method 'profile data from \w-scans'
_diffrn_measurement_specimen_support 'MiTeGen micromount'
_diffrn_radiation_collimation 'Confocal mirrors, VHF Varimax '
_diffrn_radiation_type MoK\a
_diffrn_radiation_wavelength 0.71075
_diffrn_reflns_av_R_equivalents 0.0414
_diffrn_reflns_av_unetI/netI 0.0574
_diffrn_reflns_laue_measured_fraction_full 0.991
_diffrn_reflns_laue_measured_fraction_max 0.993
_diffrn_reflns_limit_h_max 17
_diffrn_reflns_limit_h_min -13
_diffrn_reflns_limit_k_max 11
_diffrn_reflns_limit_k_min -10
_diffrn_reflns_limit_l_max 25
_diffrn_reflns_limit_l_min -23
_diffrn_reflns_number 10515
_diffrn_reflns_point_group_measured_fraction_full 0.991
_diffrn_reflns_point_group_measured_fraction_max 0.993
_diffrn_reflns_theta_full 27.500
_diffrn_reflns_theta_max 27.480
_diffrn_reflns_theta_min 3.034
_diffrn_source 'Rotating Anode'
_diffrn_source_current 55.0
_diffrn_source_power 2.475
_diffrn_source_voltage 45.0
_exptl_absorpt_coefficient_mu 1.634
_exptl_absorpt_correction_T_max 1.000
_exptl_absorpt_correction_T_min 0.671
_exptl_absorpt_correction_type multi-scan
_exptl_absorpt_process_details 'CrystalClear-SM Expert 2.0 r11 (Rigaku, 2011)'
_exptl_crystal_colour colourless
_exptl_crystal_density_diffrn 1.721
_exptl_crystal_description needle
_exptl_crystal_F_000 1184
_exptl_crystal_size_max 0.150
_exptl_crystal_size_mid 0.100
_exptl_crystal_size_min 0.090
_refine_diff_density_max 0.749
_refine_diff_density_min -0.541
_refine_diff_density_rms 0.090
_refine_ls_extinction_method none
_refine_ls_goodness_of_fit_ref 1.036
_refine_ls_hydrogen_treatment constr
_refine_ls_matrix_type full
_refine_ls_number_parameters 293
_refine_ls_number_reflns 5123
_refine_ls_number_restraints 0
_refine_ls_restrained_S_all 1.036
_refine_ls_R_factor_all 0.0502
_refine_ls_R_factor_gt 0.0372
_refine_ls_shift/su_max 0.033
_refine_ls_shift/su_mean 0.002
_refine_ls_structure_factor_coef Fsqd
_refine_ls_weighting_details 'w=1/[\s^2^(Fo^2^)+(0.0292P)^2^+2.0610P] where P=(Fo^2^+2Fc^2^)/3'
_refine_ls_weighting_scheme calc
_refine_ls_wR_factor_gt 0.0823
_refine_ls_wR_factor_ref 0.0884
_reflns_Friedel_coverage 0.000
_reflns_number_gt 4194
_reflns_number_total 5123
_reflns_threshold_expression 'I > 2\s(I)'
_cod_data_source_file c5dt03941j2.cif
_cod_data_source_block shelx
_cod_depositor_comments 'Adding full bibliography for 7037199--7037205.cif.'
_cod_database_code 7037199
_shelx_space_group_comment
;
The symmetry employed for this shelxl refinement is uniquely defined
by the following loop, which should always be used as a source of
symmetry information in preference to the above space-group names.
They are only intended as comments.
;
_shelx_estimated_absorpt_t_min 0.792
_shelx_estimated_absorpt_t_max 0.867
_shelxl_version_number 2013-4

loop_
_space_group_symop_operation_xyz
'x, y, z'
'-x+1/2, y+1/2, -z+1/2'
'-x, -y, -z'
'x-1/2, -y-1/2, z-1/2'

loop_
_atom_site_label
_atom_site_type_symbol
_atom_site_fract_x
_atom_site_fract_y
_atom_site_fract_z
_atom_site_U_iso_or_equiv
_atom_site_adp_type
_atom_site_occupancy
_atom_site_site_symmetry_order
_atom_site_calc_flag
_atom_site_refinement_flags_posn
_atom_site_refinement_flags_adp
C1 C 0.73689(19) 0.2804(3) 0.48519(13) 0.0180(5) Uani 1 1 d . .
H1A H 0.7698 0.2357 0.5289 0.022 Uiso 1 1 calc R U
H1B H 0.7113 0.3855 0.4950 0.022 Uiso 1 1 calc R U
C2 C 0.81209(18) 0.2947(3) 0.43421(13) 0.0186(5) Uani 1 1 d . .
H2A H 0.8596 0.3803 0.4485 0.022 Uiso 1 1 calc R U
H2B H 0.8502 0.1960 0.4333 0.022 Uiso 1 1 calc R U
C3 C 0.71386(18) 0.4901(3) 0.35852(13) 0.0176(5) Uani 1 1 d . .
H3A H 0.7549 0.5590 0.3329 0.021 Uiso 1 1 calc R U
H3B H 0.7129 0.5349 0.4050 0.021 Uiso 1 1 calc R U
C4 C 0.60883(18) 0.4816(3) 0.32126(13) 0.0165(5) Uani 1 1 d . .
H4A H 0.5750 0.5834 0.3249 0.020 Uiso 1 1 calc R U
H4B H 0.6109 0.4593 0.2719 0.020 Uiso 1 1 calc R U
C5 C 0.53403(19) 0.3915(3) 0.42459(12) 0.0161(5) Uani 1 1 d . .
H5A H 0.4644 0.4267 0.4250 0.019 Uiso 1 1 calc R U
H5B H 0.5790 0.4768 0.4435 0.019 Uiso 1 1 calc R U
C6 C 0.55334(18) 0.2461(3) 0.46828(13) 0.0170(5) Uani 1 1 d . .
H6A H 0.5548 0.2732 0.5175 0.020 Uiso 1 1 calc R U
H6B H 0.4994 0.1690 0.4559 0.020 Uiso 1 1 calc R U
C7 C 0.6643(2) 0.0163(3) 0.48700(13) 0.0198(5) Uani 1 1 d . .
H7A H 0.6584 0.0218 0.5362 0.030 Uiso 1 1 calc R U
H7B H 0.7300 -0.0248 0.4807 0.030 Uiso 1 1 calc R U
H7C H 0.6125 -0.0531 0.4642 0.030 Uiso 1 1 calc R U
C8 C 0.8269(2) 0.3075(3) 0.31098(14) 0.0222(6) Uani 1 1 d . .
H8A H 0.8823 0.3818 0.3196 0.033 Uiso 1 1 calc R U
H8B H 0.7902 0.3269 0.2653 0.033 Uiso 1 1 calc R U
H8C H 0.8530 0.2004 0.3131 0.033 Uiso 1 1 calc R U
C9 C 0.45398(18) 0.3305(3) 0.30804(13) 0.0176(5) Uani 1 1 d . .
H9A H 0.4196 0.4311 0.3002 0.026 Uiso 1 1 calc R U
H9B H 0.4128 0.2587 0.3313 0.026 Uiso 1 1 calc R U
H9C H 0.4656 0.2855 0.2638 0.026 Uiso 1 1 calc R U
C10 C 0.4704(2) 0.3835(3) 0.11468(13) 0.0203(6) Uani 1 1 d . .
C11 C 0.3208(2) -0.0838(3) 0.27589(14) 0.0222(6) Uani 1 1 d . .
C12 C 0.2915(2) -0.1575(3) 0.06463(15) 0.0257(6) Uani 1 1 d . .
C13 C 0.3975(2) -0.1513(4) 0.09147(15) 0.0314(7) Uani 1 1 d . .
H13A H 0.4359 -0.2080 0.0604 0.047 Uiso 1 1 calc R U
H13B H 0.4081 -0.1998 0.1371 0.047 Uiso 1 1 calc R U
H13C H 0.4194 -0.0419 0.0949 0.047 Uiso 1 1 calc R U
N1 N 0.65180(15) 0.1768(2) 0.45622(11) 0.0146(4) Uani 1 1 d . .
N2 N 0.75843(15) 0.3282(2) 0.36436(11) 0.0163(4) Uani 1 1 d . .
N3 N 0.55184(15) 0.3551(2) 0.35210(11) 0.0148(4) Uani 1 1 d . .
N4 N 0.2090(2) -0.1611(3) 0.04257(14) 0.0321(6) Uani 1 1 d . .
O1 O 0.58183(17) 0.1744(3) 0.06964(11) 0.0367(6) Uani 1 1 d . .
O2 O 0.65573(15) 0.4262(3) 0.10508(13) 0.0396(6) Uani 1 1 d . .
O3 O 0.61253(14) 0.2429(2) 0.19040(9) 0.0247(4) Uani 1 1 d . .
O4 O 0.49810(15) -0.1861(2) 0.27063(10) 0.0255(4) Uani 1 1 d . .
O5 O 0.47008(14) -0.0166(2) 0.36614(9) 0.0234(4) Uani 1 1 d . .
O6 O 0.40893(15) -0.2839(2) 0.36190(10) 0.0266(5) Uani 1 1 d . .
F1 F 0.44013(12) 0.4389(2) 0.05155(8) 0.0323(4) Uani 1 1 d . .
F2 F 0.40354(12) 0.2782(2) 0.12961(9) 0.0305(4) Uani 1 1 d . .
F3 F 0.46906(12) 0.50221(19) 0.15892(8) 0.0278(4) Uani 1 1 d . .
F4 F 0.33604(12) 0.03371(19) 0.23360(8) 0.0277(4) Uani 1 1 d . .
F5 F 0.27693(14) -0.1985(2) 0.23697(10) 0.0410(5) Uani 1 1 d . .
F6 F 0.25741(13) -0.0337(3) 0.31769(10) 0.0448(5) Uani 1 1 d . .
S1 S 0.59468(5) 0.29704(8) 0.12031(3) 0.02002(15) Uani 1 1 d . .
S2 S 0.43741(5) -0.15090(7) 0.32372(3) 0.01641(14) Uani 1 1 d . .
Ge1 Ge 0.64407(2) 0.15970(3) 0.34969(2) 0.01313(8) Uani 1 1 d . .

loop_
_atom_site_aniso_label
_atom_site_aniso_U_11
_atom_site_aniso_U_22
_atom_site_aniso_U_33
_atom_site_aniso_U_23
_atom_site_aniso_U_13
_atom_site_aniso_U_12
C1 0.0186(13) 0.0178(13) 0.0164(13) -0.0005(10) -0.0017(10) 0.0001(11)
C2 0.0120(12) 0.0198(13) 0.0224(14) 0.0001(11) -0.0034(10) -0.0007(10)
C3 0.0168(13) 0.0148(12) 0.0214(13) -0.0005(10) 0.0031(10) -0.0029(10)
C4 0.0173(12) 0.0121(12) 0.0196(13) 0.0029(10) 0.0010(10) -0.0011(10)
C5 0.0165(12) 0.0164(12) 0.0159(13) -0.0023(10) 0.0041(10) 0.0033(10)
C6 0.0168(13) 0.0188(13) 0.0165(13) -0.0007(10) 0.0067(10) 0.0009(10)
C7 0.0247(14) 0.0165(13) 0.0185(13) 0.0060(11) 0.0039(11) 0.0011(11)
C8 0.0184(13) 0.0256(15) 0.0242(15) 0.0008(11) 0.0089(11) -0.0010(11)
C9 0.0134(12) 0.0188(13) 0.0199(13) 0.0022(10) -0.0003(10) 0.0007(10)
C10 0.0214(13) 0.0228(14) 0.0158(13) 0.0014(11) -0.0013(10) 0.0016(11)
C11 0.0181(13) 0.0210(14) 0.0268(15) 0.0015(12) 0.0002(11) -0.0024(11)
C12 0.0370(17) 0.0173(14) 0.0237(15) 0.0017(12) 0.0077(13) 0.0042(13)
C13 0.0328(16) 0.0367(18) 0.0236(16) 0.0026(13) -0.0002(12) 0.0030(14)
N1 0.0149(10) 0.0139(10) 0.0153(10) 0.0006(8) 0.0032(8) 0.0006(8)
N2 0.0151(10) 0.0165(11) 0.0179(11) 0.0002(9) 0.0042(8) -0.0003(9)
N3 0.0138(10) 0.0137(10) 0.0170(11) -0.0004(8) 0.0023(8) -0.0006(8)
N4 0.0316(15) 0.0274(14) 0.0385(16) -0.0003(12) 0.0090(12) 0.0028(12)
O1 0.0475(14) 0.0369(13) 0.0247(12) -0.0114(10) 0.0013(10) 0.0159(11)
O2 0.0223(11) 0.0375(13) 0.0609(16) 0.0128(12) 0.0124(10) -0.0027(10)
O3 0.0250(10) 0.0296(11) 0.0191(10) 0.0004(8) 0.0015(8) 0.0118(9)
O4 0.0279(10) 0.0283(11) 0.0219(10) 0.0005(8) 0.0090(8) 0.0097(9)
O5 0.0233(10) 0.0225(10) 0.0236(10) -0.0054(8) -0.0001(8) -0.0027(8)
O6 0.0380(12) 0.0198(10) 0.0219(10) 0.0052(8) 0.0036(9) -0.0017(9)
F1 0.0314(9) 0.0419(11) 0.0214(9) 0.0100(8) -0.0048(7) 0.0051(8)
F2 0.0202(8) 0.0372(10) 0.0336(10) 0.0045(8) 0.0015(7) -0.0067(8)
F3 0.0291(9) 0.0250(9) 0.0290(9) -0.0045(7) 0.0021(7) 0.0098(7)
F4 0.0314(9) 0.0204(8) 0.0294(9) 0.0070(7) -0.0034(7) 0.0032(7)
F5 0.0376(11) 0.0322(10) 0.0474(12) 0.0031(9) -0.0167(9) -0.0145(9)
F6 0.0217(9) 0.0646(14) 0.0513(12) 0.0082(11) 0.0163(8) 0.0135(9)
S1 0.0193(3) 0.0217(3) 0.0197(3) 0.0002(3) 0.0046(3) 0.0047(3)
S2 0.0170(3) 0.0162(3) 0.0161(3) 0.0002(2) 0.0024(2) 0.0013(2)
Ge1 0.01397(14) 0.01195(13) 0.01388(14) -0.00043(10) 0.00333(9) 0.00019(10)

loop_
_atom_type_symbol
_atom_type_description
_atom_type_scat_dispersion_real
_atom_type_scat_dispersion_imag
_atom_type_scat_source
C C 0.0033 0.0016 'International Tables Vol C Tables 4.2.6.8 and 6.1.1.4'
H H 0.0000 0.0000 'International Tables Vol C Tables 4.2.6.8 and 6.1.1.4'
N N 0.0061 0.0033 'International Tables Vol C Tables 4.2.6.8 and 6.1.1.4'
O O 0.0106 0.0060 'International Tables Vol C Tables 4.2.6.8 and 6.1.1.4'
F F 0.0171 0.0103 'International Tables Vol C Tables 4.2.6.8 and 6.1.1.4'
S S 0.1246 0.1234 'International Tables Vol C Tables 4.2.6.8 and 6.1.1.4'
Ge Ge 0.1547 1.8001 'International Tables Vol C Tables 4.2.6.8 and 6.1.1.4'

loop_
_geom_angle_atom_site_label_1
_geom_angle_atom_site_label_2
_geom_angle_atom_site_label_3
_geom_angle
N1 C1 C2 110.1(2)
N1 C1 H1A 109.6
C2 C1 H1A 109.6
N1 C1 H1B 109.6
C2 C1 H1B 109.6
H1A C1 H1B 108.2
N2 C2 C1 109.4(2)
N2 C2 H2A 109.8
C1 C2 H2A 109.8
N2 C2 H2B 109.8
C1 C2 H2B 109.8
H2A C2 H2B 108.3
N2 C3 C4 109.5(2)
N2 C3 H3A 109.8
C4 C3 H3A 109.8
N2 C3 H3B 109.8
C4 C3 H3B 109.8
H3A C3 H3B 108.2
N3 C4 C3 109.9(2)
N3 C4 H4A 109.7
C3 C4 H4A 109.7
N3 C4 H4B 109.7
C3 C4 H4B 109.7
H4A C4 H4B 108.2
N3 C5 C6 109.2(2)
N3 C5 H5A 109.8
C6 C5 H5A 109.8
N3 C5 H5B 109.8
C6 C5 H5B 109.8
H5A C5 H5B 108.3
N1 C6 C5 108.97(19)
N1 C6 H6A 109.9
C5 C6 H6A 109.9
N1 C6 H6B 109.9
C5 C6 H6B 109.9
H6A C6 H6B 108.3
N1 C7 H7A 109.5
N1 C7 H7B 109.5
H7A C7 H7B 109.5
N1 C7 H7C 109.5
H7A C7 H7C 109.5
H7B C7 H7C 109.5
N2 C8 H8A 109.5
N2 C8 H8B 109.5
H8A C8 H8B 109.5
N2 C8 H8C 109.5
H8A C8 H8C 109.5
H8B C8 H8C 109.5
N3 C9 H9A 109.5
N3 C9 H9B 109.5
H9A C9 H9B 109.5
N3 C9 H9C 109.5
H9A C9 H9C 109.5
H9B C9 H9C 109.5
F2 C10 F3 107.5(2)
F2 C10 F1 107.8(2)
F3 C10 F1 107.7(2)
F2 C10 S1 111.07(19)
F3 C10 S1 110.97(18)
F1 C10 S1 111.53(18)
F6 C11 F5 108.3(2)
F6 C11 F4 107.8(2)
F5 C11 F4 106.9(2)
F6 C11 S2 111.6(2)
F5 C11 S2 110.80(19)
F4 C11 S2 111.25(18)
N4 C12 C13 178.8(3)
C12 C13 H13A 109.5
C12 C13 H13B 109.5
H13A C13 H13B 109.5
C12 C13 H13C 109.5
H13A C13 H13C 109.5
H13B C13 H13C 109.5
C7 N1 C1 110.21(19)
C7 N1 C6 110.61(19)
C1 N1 C6 111.06(19)
C7 N1 Ge1 109.17(15)
C1 N1 Ge1 110.85(15)
C6 N1 Ge1 104.81(14)
C2 N2 C8 110.4(2)
C2 N2 C3 112.8(2)
C8 N2 C3 109.5(2)
C2 N2 Ge1 104.81(15)
C8 N2 Ge1 109.60(16)
C3 N2 Ge1 109.68(15)
C9 N3 C4 109.32(19)
C9 N3 C5 109.58(19)
C4 N3 C5 112.70(19)
C9 N3 Ge1 111.16(15)
C4 N3 Ge1 103.07(15)
C5 N3 Ge1 110.88(15)
O2 S1 O1 115.95(15)
O2 S1 O3 114.61(14)
O1 S1 O3 114.57(13)
O2 S1 C10 103.15(13)
O1 S1 C10 103.01(13)
O3 S1 C10 103.05(12)
O4 S2 O6 115.34(12)
O4 S2 O5 114.81(12)
O6 S2 O5 114.04(12)
O4 S2 C11 103.37(13)
O6 S2 C11 104.07(12)
O5 S2 C11 103.04(12)
N1 Ge1 N3 82.73(8)
N1 Ge1 N2 82.84(8)
N3 Ge1 N2 83.23(9)

loop_
_geom_bond_atom_site_label_1
_geom_bond_atom_site_label_2
_geom_bond_distance
C1 N1 1.505(3)
C1 C2 1.522(4)
C1 H1A 0.9900
C1 H1B 0.9900
C2 N2 1.493(3)
C2 H2A 0.9900
C2 H2B 0.9900
C3 N2 1.508(3)
C3 C4 1.514(3)
C3 H3A 0.9900
C3 H3B 0.9900
C4 N3 1.501(3)
C4 H4A 0.9900
C4 H4B 0.9900
C5 N3 1.506(3)
C5 C6 1.513(4)
C5 H5A 0.9900
C5 H5B 0.9900
C6 N1 1.506(3)
C6 H6A 0.9900
C6 H6B 0.9900
C7 N1 1.499(3)
C7 H7A 0.9800
C7 H7B 0.9800
C7 H7C 0.9800
C8 N2 1.497(3)
C8 H8A 0.9800
C8 H8B 0.9800
C8 H8C 0.9800
C9 N3 1.499(3)
C9 H9A 0.9800
C9 H9B 0.9800
C9 H9C 0.9800
C10 F2 1.336(3)
C10 F3 1.337(3)
C10 F1 1.339(3)
C10 S1 1.828(3)
C11 F6 1.332(3)
C11 F5 1.333(3)
C11 F4 1.336(3)
C11 S2 1.822(3)
C12 N4 1.145(4)
C12 C13 1.464(4)
C13 H13A 0.9800
C13 H13B 0.9800
C13 H13C 0.9800
N1 Ge1 2.084(2)
N2 Ge1 2.106(2)
N3 Ge1 2.089(2)
O1 S1 1.439(2)
O2 S1 1.434(2)
O3 S1 1.441(2)
O4 S2 1.4401(19)
O5 S2 1.452(2)
O6 S2 1.441(2)

loop_
_geom_torsion_atom_site_label_1
_geom_torsion_atom_site_label_2
_geom_torsion_atom_site_label_3
_geom_torsion_atom_site_label_4
_geom_torsion
N1 C1 C2 N2 46.9(3)
N2 C3 C4 N3 48.8(3)
N3 C5 C6 N1 48.6(3)
C2 C1 N1 C7 101.1(2)
C2 C1 N1 C6 -136.0(2)
C2 C1 N1 Ge1 -19.9(2)
C5 C6 N1 C7 -168.5(2)
C5 C6 N1 C1 68.8(3)
C5 C6 N1 Ge1 -50.9(2)
C1 C2 N2 C8 -167.4(2)
C1 C2 N2 C3 69.8(3)
C1 C2 N2 Ge1 -49.5(2)
C4 C3 N2 C2 -135.4(2)
C4 C3 N2 C8 101.3(2)
C4 C3 N2 Ge1 -19.0(2)
C3 C4 N3 C9 -171.1(2)
C3 C4 N3 C5 66.8(3)
C3 C4 N3 Ge1 -52.8(2)
C6 C5 N3 C9 101.4(2)
C6 C5 N3 C4 -136.6(2)
C6 C5 N3 Ge1 -21.7(2)
F2 C10 S1 O2 -178.23(19)
F3 C10 S1 O2 -58.6(2)
F1 C10 S1 O2 61.5(2)
F2 C10 S1 O1 60.8(2)
F3 C10 S1 O1 -179.65(18)
F1 C10 S1 O1 -59.5(2)
F2 C10 S1 O3 -58.7(2)
F3 C10 S1 O3 60.9(2)
F1 C10 S1 O3 -178.99(19)
F6 C11 S2 O4 -175.01(19)
F5 C11 S2 O4 64.2(2)
F4 C11 S2 O4 -54.6(2)
F6 C11 S2 O6 64.1(2)
F5 C11 S2 O6 -56.7(2)
F4 C11 S2 O6 -175.45(18)
F6 C11 S2 O5 -55.2(2)
F5 C11 S2 O5 -175.99(19)
F4 C11 S2 O5 65.3(2)
